data_7058610
loop_
_publ_author_name
'Wang, Wen-Min'
'Zhang, Li'
'Li, Xian-Zhen'
'He, Li-Yuan'
'Wang, Xin-Xin'
'Shi, Ying'
'Wang, Jie'
'Dong, Jie'
'Wu, Zhi-Lei'

_publ_section_title
;
 Structures, fluorescence properties and magnetic properties of a series
 of rhombus-shaped LnIII4 clusters: magnetocaloric effect and
 single-molecule-magnet behavior
;
_journal_issue 33
_journal_name_full 'New Journal of Chemistry'
_journal_page_first 12941
_journal_paper_doi 10.1039/C9NJ02872B
_journal_volume 43
_journal_year 2019
_chemical_formula_moiety 'C128 H120 Gd4 N12 O16, 4(C2 H3 N)'
_chemical_formula_sum 'C136 H132 Gd4 N16 O16'
_chemical_formula_weight 2875.57
_space_group_crystal_system triclinic
_space_group_IT_number 2
_space_group_name_Hall '-P 1'
_space_group_name_H-M_alt 'P -1'
_symmetry_space_group_name_Hall '-P 1'
_symmetry_space_group_name_H-M 'P -1'
_atom_sites_solution_hydrogens geom
_audit_creation_date 2019-06-01
_audit_creation_method
;
Olex2 1.2
(compiled 2018.05.29 svn.r3508 for OlexSys, GUI svn.r5506)
;
_audit_update_record
;
2019-06-01 deposited with the CCDC.    2019-07-11 downloaded from the CCDC.
;
_cell_angle_alpha 82.872(14)
_cell_angle_beta 76.336(10)
_cell_angle_gamma 89.053(15)
_cell_formula_units_Z 1
_cell_length_a 13.111(3)
_cell_length_b 15.624(4)
_cell_length_c 15.795(3)
_cell_measurement_reflns_used 6062
_cell_measurement_temperature 113(2)
_cell_measurement_theta_max 27.5
_cell_measurement_theta_min 3.1
_cell_volume 3119.4(12)
_computing_molecular_graphics 'Olex2 (Dolomanov et al., 2009)'
_computing_publication_material 'Olex2 (Dolomanov et al., 2009)'
_computing_structure_refinement 'XL (Sheldrick, 2008)'
_diffrn_ambient_temperature 113.15
_diffrn_measured_fraction_theta_full 0.979
_diffrn_measured_fraction_theta_max 0.979
_diffrn_measurement_device_type 'Bruker P4'
_diffrn_measurement_method '\w scans'
_diffrn_radiation_monochromator graphite
_diffrn_radiation_type MoK\a
_diffrn_radiation_wavelength 0.71073
_diffrn_reflns_av_R_equivalents 0.0502
_diffrn_reflns_av_unetI/netI 0.0575
_diffrn_reflns_Laue_measured_fraction_full 0.979
_diffrn_reflns_Laue_measured_fraction_max 0.979
_diffrn_reflns_limit_h_max 15
_diffrn_reflns_limit_h_min -15
_diffrn_reflns_limit_k_max 18
_diffrn_reflns_limit_k_min -17
_diffrn_reflns_limit_l_max 18
_diffrn_reflns_limit_l_min -18
_diffrn_reflns_number 32477
_diffrn_reflns_point_group_measured_fraction_full 0.979
_diffrn_reflns_point_group_measured_fraction_max 0.979
_diffrn_reflns_theta_full 25.020
_diffrn_reflns_theta_max 25.020
_diffrn_reflns_theta_min 3.058
_exptl_absorpt_coefficient_mu 2.169
_exptl_absorpt_correction_type none
_exptl_crystal_colour Colorless
_exptl_crystal_density_diffrn 1.531
_exptl_crystal_density_method "'not measured'"
_exptl_crystal_description Prism
_exptl_crystal_F_000 1444
_exptl_crystal_size_max 0.2
_exptl_crystal_size_mid 0.18
_exptl_crystal_size_min 0.12
_refine_diff_density_max 0.955
_refine_diff_density_min -0.648
_refine_diff_density_rms 0.163
_refine_ls_extinction_method none
_refine_ls_goodness_of_fit_ref 1.028
_refine_ls_hydrogen_treatment constr
_refine_ls_matrix_type full
_refine_ls_number_parameters 784
_refine_ls_number_reflns 10787
_refine_ls_number_restraints 18
_refine_ls_restrained_S_all 1.028
_refine_ls_R_factor_all 0.0776
_refine_ls_R_factor_gt 0.0511
_refine_ls_shift/su_max 0.000
_refine_ls_shift/su_mean 0.000
_refine_ls_structure_factor_coef Fsqd
_refine_ls_weighting_details 'w=1/[\s^2^(Fo^2^)+(0.1500P)^2^+32.6019P] where P=(Fo^2^+2Fc^2^)/3'
_refine_ls_weighting_scheme calc
_refine_ls_wR_factor_gt 0.1895
_refine_ls_wR_factor_ref 0.2249
_reflns_Friedel_coverage 0.000
_reflns_number_gt 8229
_reflns_number_total 10787
_reflns_threshold_expression 'I > 2\s(I)'
_cod_data_source_file c9nj02872b2.cif
_cod_data_source_block 3
_cod_depositor_comments 'Adding full bibliography for 7058609--7058615.cif.'
_cod_original_cell_volume 3119.6(13)
_cod_database_code 7058610
_shelx_shelxl_version_number 2016/6
_shelx_space_group_comment
;
The symmetry employed for this shelxl refinement is uniquely defined
by the following loop, which should always be used as a source of
symmetry information in preference to the above space-group names.
They are only intended as comments.
;
_shelx_estimated_absorpt_t_max 0.781
_shelx_estimated_absorpt_t_min 0.671
_olex2_refinement_description
;
1. Fixed Uiso
 At 1.2 times of:
  All C(H) groups, All C(H,H) groups, All O(H) groups
 At 1.5 times of:
  All C(H,H,H) groups
2. Uiso/Uaniso restraints and constraints
Uanis(N8) \\sim Ueq, Uanis(C67) \\sim Ueq, Uanis(C68) \\sim Ueq: with sigma of
0.01 and sigma for terminal atoms of 0.02
3.a Ternary CH refined with riding coordinates:
 O8(H8)
3.b Secondary CH2 refined with riding coordinates:
 C17(H17A,H17B), C35(H35A,H35B), C53(H53A,H53B)
3.c Aromatic/amide H refined with riding coordinates:
 C3(H3), C4(H4), C7(H7), C8(H8A), C9(H9), C10(H10), C12(H12), C13(H13),
 C15(H15), C16(H16), C21(H21), C22(H22), C25(H25), C26(H26), C27(H27), C28(H28),
  C30(H30), C31(H31), C33(H33), C34(H34), C39(H39), C40(H40), C43(H43),
 C44(H44), C45(H45), C46(H46), C48(H48), C49(H49), C51(H51), C52(H52), C57(H57),
  C62(H62)
3.d Idealised Me refined as rotating group:
 C18(H18A,H18B,H18C), C36(H36A,H36B,H36C), C54(H54A,H54B,H54C), C55(H55A,H55B,
 H55C), C59(H59A,H59B,H59C), C60(H60A,H60B,H60C), C64(H64A,H64B,H64C), C66(H66A,
 H66B,H66C), C68(H68A,H68B,H68C)
;
_olex2_submission_special_instructions 'No special instructions were received'

loop_
_space_group_symop_operation_xyz
'x, y, z'
'-x, -y, -z'

loop_
_atom_site_label
_atom_site_type_symbol
_atom_site_fract_x
_atom_site_fract_y
_atom_site_fract_z
_atom_site_U_iso_or_equiv
_atom_site_adp_type
_atom_site_occupancy
_atom_site_site_symmetry_order
_atom_site_calc_flag
_atom_site_refinement_flags_posn
_atom_site_refinement_flags_adp
Gd1 Gd -0.09589(4) 0.08746(3) 0.34073(3) 0.01627(17) Uani 1 1 d . .
Gd2 Gd 0.07582(4) -0.08793(3) 0.43545(3) 0.01571(17) Uani 1 1 d . .
O1 O -0.1951(5) 0.1381(4) 0.4723(4) 0.0199(15) Uani 1 1 d . .
O2 O 0.0143(5) 0.1519(4) 0.4173(5) 0.0191(15) Uani 1 1 d . .
O3 O 0.0696(5) 0.0068(5) 0.3023(4) 0.0201(15) Uani 1 1 d . .
O4 O -0.2373(6) -0.0093(5) 0.3667(5) 0.0252(17) Uani 1 1 d . .
O5 O -0.1141(6) 0.0612(5) 0.2024(5) 0.0233(16) Uani 1 1 d . .
O6 O -0.0494(6) -0.1694(5) 0.3919(5) 0.0261(17) Uani 1 1 d . .
O7 O 0.1624(6) -0.1931(5) 0.3536(5) 0.0262(17) Uani 1 1 d . .
O8 O -0.0809(5) -0.0112(4) 0.4609(4) 0.0175(15) Uani 1 1 d . .
H8 H -0.143392 -0.050758 0.481159 0.021 Uiso 1 1 calc R .
N1 N -0.2482(7) 0.1911(5) 0.3206(6) 0.0210(19) Uani 1 1 d . .
N2 N -0.5526(7) 0.3412(6) 0.4778(6) 0.026(2) Uani 1 1 d . .
N3 N 0.0161(7) 0.2099(6) 0.2483(6) 0.0228(19) Uani 1 1 d . .
N4 N 0.3467(7) 0.3647(6) 0.2192(6) 0.028(2) Uani 1 1 d . .
N5 N 0.2413(7) 0.0049(6) 0.3705(6) 0.0216(19) Uani 1 1 d . .
N6 N 0.4528(7) 0.1553(6) 0.1010(6) 0.029(2) Uani 1 1 d . .
C1 C -0.3118(8) 0.2147(6) 0.3962(7) 0.020(2) Uani 1 1 d . .
C2 C -0.2808(8) 0.1856(7) 0.4770(7) 0.022(2) Uani 1 1 d . .
C3 C -0.3452(8) 0.2053(7) 0.5554(7) 0.024(2) Uani 1 1 d . .
H3 H -0.329750 0.183413 0.609743 0.029 Uiso 1 1 calc R .
C4 C -0.4334(9) 0.2577(7) 0.5541(8) 0.025(2) Uani 1 1 d . .
H4 H -0.474777 0.272064 0.608333 0.031 Uiso 1 1 calc R .
C5 C -0.4627(8) 0.2892(6) 0.4775(8) 0.023(2) Uani 1 1 d . .
C6 C -0.4013(8) 0.2643(7) 0.3967(8) 0.028(3) Uani 1 1 d . .
C7 C -0.4278(9) 0.2897(8) 0.3157(7) 0.029(3) Uani 1 1 d . .
H7 H -0.489521 0.321754 0.313507 0.035 Uiso 1 1 calc R .
C8 C -0.3637(10) 0.2675(8) 0.2412(8) 0.032(3) Uani 1 1 d . .
H8A H -0.378725 0.285969 0.185900 0.038 Uiso 1 1 calc R .
C9 C -0.2740(9) 0.2167(8) 0.2460(8) 0.028(3) Uani 1 1 d . .
H9 H -0.230899 0.200489 0.193252 0.034 Uiso 1 1 calc R .
C10 C -0.5701(9) 0.3984(7) 0.5290(8) 0.027(3) Uani 1 1 d . .
H10 H -0.519667 0.407341 0.561590 0.033 Uiso 1 1 calc R .
C11 C -0.6645(9) 0.4521(7) 0.5409(7) 0.026(2) Uani 1 1 d . .
C12 C -0.7447(9) 0.4437(8) 0.5006(8) 0.030(3) Uani 1 1 d . .
H12 H -0.740071 0.400959 0.462022 0.036 Uiso 1 1 calc R .
C13 C -0.8335(10) 0.4960(9) 0.5141(9) 0.040(3) Uani 1 1 d . .
H13 H -0.887373 0.488166 0.484635 0.048 Uiso 1 1 calc R .
C14 C -0.8434(10) 0.5588(8) 0.5698(9) 0.037(3) Uani 1 1 d . .
C15 C -0.7623(10) 0.5674(7) 0.6090(9) 0.037(3) Uani 1 1 d . .
H15 H -0.767447 0.610535 0.647184 0.044 Uiso 1 1 calc R .
C16 C -0.6735(9) 0.5174(8) 0.5966(9) 0.035(3) Uani 1 1 d . .
H16 H -0.619100 0.526827 0.625023 0.042 Uiso 1 1 calc R .
C17 C -0.9407(10) 0.6119(8) 0.5868(10) 0.040(3) Uani 1 1 d . .
H17A H -0.966342 0.623859 0.532398 0.049 Uiso 1 1 calc R .
H17B H -0.924584 0.667689 0.604640 0.049 Uiso 1 1 calc R .
C18 C -1.0255(10) 0.5634(10) 0.6594(10) 0.047(4) Uani 1 1 d . .
H18A H -1.034965 0.505305 0.644789 0.070 Uiso 1 1 calc GR .
H18B H -1.091747 0.594540 0.664715 0.070 Uiso 1 1 calc GR .
H18C H -1.004164 0.559141 0.715150 0.070 Uiso 1 1 calc GR .
C19 C 0.0999(8) 0.2340(7) 0.2819(7) 0.023(2) Uani 1 1 d . .
C20 C 0.0957(8) 0.1985(7) 0.3724(7) 0.019(2) Uani 1 1 d . .
C21 C 0.1785(8) 0.2197(6) 0.4060(7) 0.020(2) Uani 1 1 d . .
H21 H 0.179480 0.197753 0.464585 0.024 Uiso 1 1 calc R .
C22 C 0.2620(8) 0.2736(7) 0.3550(7) 0.021(2) Uani 1 1 d . .
H22 H 0.318557 0.285316 0.380124 0.025 Uiso 1 1 calc R .
C23 C 0.2648(8) 0.3100(7) 0.2695(7) 0.021(2) Uani 1 1 d . .
C24 C 0.1828(8) 0.2860(7) 0.2318(7) 0.022(2) Uani 1 1 d . .
C25 C 0.1782(9) 0.3194(8) 0.1438(8) 0.030(3) Uani 1 1 d . .
H25 H 0.231375 0.357598 0.108332 0.036 Uiso 1 1 calc R .
C26 C 0.0959(9) 0.2954(8) 0.1117(7) 0.030(3) Uani 1 1 d . .
H26 H 0.092115 0.315430 0.053231 0.036 Uiso 1 1 calc R .
C27 C 0.0185(9) 0.2415(7) 0.1660(7) 0.027(2) Uani 1 1 d . .
H27 H -0.037699 0.225759 0.142262 0.032 Uiso 1 1 calc R .
C28 C 0.3719(9) 0.4247(8) 0.2555(7) 0.029(3) Uani 1 1 d . .
H28 H 0.328759 0.434332 0.310843 0.035 Uiso 1 1 calc R .
C29 C 0.4639(9) 0.4816(7) 0.2187(7) 0.026(2) Uani 1 1 d . .
C30 C 0.5383(11) 0.4676(9) 0.1442(9) 0.041(3) Uani 1 1 d . .
H30 H 0.527399 0.421942 0.112737 0.049 Uiso 1 1 calc R .
C31 C 0.6282(10) 0.5177(9) 0.1139(10) 0.041(3) Uani 1 1 d . .
H31 H 0.678992 0.505236 0.063397 0.049 Uiso 1 1 calc R .
C32 C 0.6443(10) 0.5868(9) 0.1576(8) 0.038(3) Uani 1 1 d . .
C33 C 0.5664(11) 0.6043(9) 0.2302(9) 0.043(3) Uani 1 1 d . .
H33 H 0.574465 0.652636 0.259185 0.052 Uiso 1 1 calc R .
C34 C 0.4761(10) 0.5516(8) 0.2611(9) 0.037(3) Uani 1 1 d . .
H34 H 0.423908 0.563947 0.310810 0.044 Uiso 1 1 calc R .
C35 C 0.7434(12) 0.6410(12) 0.1282(12) 0.064(5) Uani 1 1 d . .
H35A H 0.764637 0.649749 0.063262 0.077 Uiso 1 1 calc R .
H35B H 0.730130 0.698259 0.149045 0.077 Uiso 1 1 calc R .
C36 C 0.8308(13) 0.5975(14) 0.1641(13) 0.077(6) Uani 1 1 d . .
H36A H 0.803547 0.574400 0.225803 0.115 Uiso 1 1 calc GR .
H36B H 0.887007 0.639646 0.159637 0.115 Uiso 1 1 calc GR .
H36C H 0.858648 0.550360 0.130170 0.115 Uiso 1 1 calc GR .
C37 C 0.2513(8) 0.0412(6) 0.2859(7) 0.019(2) Uani 1 1 d . .
C38 C 0.1600(8) 0.0388(6) 0.2484(7) 0.019(2) Uani 1 1 d . .
C39 C 0.1728(8) 0.0709(7) 0.1614(7) 0.021(2) Uani 1 1 d . .
H39 H 0.116062 0.066129 0.134297 0.026 Uiso 1 1 calc R .
C40 C 0.2670(9) 0.1105(7) 0.1111(7) 0.025(2) Uani 1 1 d . .
H40 H 0.272042 0.132917 0.051499 0.030 Uiso 1 1 calc R .
C41 C 0.3539(9) 0.1172(8) 0.1481(7) 0.028(3) Uani 1 1 d . .
C42 C 0.3455(8) 0.0834(7) 0.2347(7) 0.021(2) Uani 1 1 d . .
C43 C 0.4275(9) 0.0904(8) 0.2797(8) 0.029(3) Uani 1 1 d . .
H43 H 0.491440 0.119070 0.249339 0.035 Uiso 1 1 calc R .
C44 C 0.4151(9) 0.0570(8) 0.3647(8) 0.030(3) Uani 1 1 d . .
H44 H 0.468946 0.062769 0.394665 0.037 Uiso 1 1 calc R .
C45 C 0.3204(8) 0.0132(7) 0.4077(7) 0.025(2) Uani 1 1 d . .
H45 H 0.312841 -0.011682 0.466833 0.030 Uiso 1 1 calc R .
C46 C 0.4606(10) 0.2236(8) 0.0500(7) 0.031(3) Uani 1 1 d . .
H46 H 0.398849 0.250670 0.038708 0.037 Uiso 1 1 calc R .
C47 C 0.5652(9) 0.2637(8) 0.0063(7) 0.028(3) Uani 1 1 d . .
C48 C 0.5712(11) 0.3419(9) -0.0459(8) 0.043(3) Uani 1 1 d . .
H48 H 0.508727 0.367402 -0.057270 0.052 Uiso 1 1 calc R .
C49 C 0.6672(12) 0.3841(11) -0.0823(10) 0.053(4) Uani 1 1 d . .
H49 H 0.670041 0.437953 -0.118189 0.064 Uiso 1 1 calc R .
C50 C 0.7587(11) 0.3469(10) -0.0658(8) 0.041(3) Uani 1 1 d . .
C51 C 0.7530(10) 0.2683(10) -0.0157(9) 0.041(3) Uani 1 1 d . .
H51 H 0.815435 0.241268 -0.006204 0.050 Uiso 1 1 calc R .
C52 C 0.6559(9) 0.2275(8) 0.0216(7) 0.028(3) Uani 1 1 d . .
H52 H 0.652803 0.173938 0.057904 0.034 Uiso 1 1 calc R .
C53 C 0.8639(12) 0.3921(12) -0.1047(11) 0.061(5) Uani 1 1 d . .
H53A H 0.916913 0.348814 -0.125309 0.073 Uiso 1 1 calc R .
H53B H 0.858080 0.433271 -0.156243 0.073 Uiso 1 1 calc R .
C54 C 0.9002(12) 0.4395(13) -0.0410(14) 0.078(6) Uani 1 1 d . .
H54A H 0.856336 0.490166 -0.029949 0.118 Uiso 1 1 calc GR .
H54B H 0.973424 0.457956 -0.065304 0.118 Uiso 1 1 calc GR .
H54C H 0.894744 0.401506 0.014158 0.118 Uiso 1 1 calc GR .
C55 C -0.3742(11) -0.1061(10) 0.3683(10) 0.047(4) Uani 1 1 d . .
H55A H -0.360712 -0.131299 0.424567 0.070 Uiso 1 1 calc GR .
H55B H -0.379057 -0.152236 0.332593 0.070 Uiso 1 1 calc GR .
H55C H -0.440414 -0.074681 0.378938 0.070 Uiso 1 1 calc GR .
C56 C -0.2854(10) -0.0447(8) 0.3202(8) 0.033(3) Uani 1 1 d . .
C57 C -0.2641(11) -0.0312(8) 0.2278(9) 0.040(3) Uani 1 1 d . .
H57 H -0.309777 -0.057122 0.199484 0.048 Uiso 1 1 calc R .
C58 C -0.1780(9) 0.0189(7) 0.1751(8) 0.029(3) Uani 1 1 d . .
C59 C -0.1634(11) 0.0253(9) 0.0773(8) 0.040(3) Uani 1 1 d . .
H59A H -0.181166 0.083495 0.054706 0.060 Uiso 1 1 calc GR .
H59B H -0.209484 -0.016939 0.063342 0.060 Uiso 1 1 calc GR .
H59C H -0.090189 0.013461 0.050087 0.060 Uiso 1 1 calc GR .
C60 C 0.2254(12) -0.3291(10) 0.3139(11) 0.054(4) Uani 1 1 d . .
H60A H 0.276951 -0.303873 0.261492 0.080 Uiso 1 1 calc GR .
H60B H 0.197327 -0.383037 0.302163 0.080 Uiso 1 1 calc GR .
H60C H 0.259444 -0.341065 0.363013 0.080 Uiso 1 1 calc GR .
C61 C 0.1379(10) -0.2673(8) 0.3367(8) 0.034(3) Uani 1 1 d . .
C62 C 0.0355(11) -0.2925(7) 0.3407(9) 0.037(3) Uani 1 1 d . .
H62 H 0.024286 -0.348937 0.327915 0.044 Uiso 1 1 calc R .
C63 C -0.0515(10) -0.2407(7) 0.3621(8) 0.030(3) Uani 1 1 d . .
C64 C -0.1559(11) -0.2681(9) 0.3478(10) 0.044(3) Uani 1 1 d . .
H64A H -0.211927 -0.259328 0.399186 0.065 Uiso 1 1 calc GR .
H64B H -0.153587 -0.329270 0.339301 0.065 Uiso 1 1 calc GR .
H64C H -0.169647 -0.233505 0.295626 0.065 Uiso 1 1 calc GR .
N7 N -0.0410(13) 0.7974(12) 0.0589(11) 0.084(5) Uani 1 1 d . .
C65 C -0.0030(12) 0.8319(9) 0.1040(10) 0.050(4) Uani 1 1 d . .
C66 C 0.0420(12) 0.8750(9) 0.1600(9) 0.045(3) Uani 1 1 d . .
H66A H -0.008054 0.916565 0.187368 0.067 Uiso 1 1 calc GR .
H66B H 0.106142 0.905523 0.125870 0.067 Uiso 1 1 calc GR .
H66C H 0.059205 0.832866 0.205778 0.067 Uiso 1 1 calc GR .
N8 N 0.4534(19) 0.1765(16) 0.8222(18) 0.127(8) Uani 1 1 d . U
C67 C 0.533(2) 0.1495(15) 0.8311(16) 0.089(6) Uani 1 1 d . U
C68 C 0.6375(18) 0.1263(15) 0.8338(16) 0.093(7) Uani 1 1 d . U
H68A H 0.674881 0.110801 0.776429 0.139 Uiso 1 1 calc GR .
H68B H 0.636263 0.076845 0.878787 0.139 Uiso 1 1 calc GR .
H68C H 0.673360 0.175179 0.848001 0.139 Uiso 1 1 calc GR .

loop_
_atom_site_aniso_label
_atom_site_aniso_U_11
_atom_site_aniso_U_22
_atom_site_aniso_U_33
_atom_site_aniso_U_23
_atom_site_aniso_U_13
_atom_site_aniso_U_12
Gd1 0.0144(3) 0.0173(3) 0.0171(3) -0.0024(2) -0.0034(2) 0.0006(2)
Gd2 0.0155(3) 0.0153(3) 0.0159(3) -0.00321(19) -0.0022(2) 0.00181(19)
O1 0.021(4) 0.021(4) 0.017(4) -0.002(3) -0.003(3) 0.007(3)
O2 0.017(4) 0.020(4) 0.021(4) -0.004(3) -0.005(3) -0.001(3)
O3 0.015(4) 0.028(4) 0.014(3) -0.002(3) 0.003(3) -0.002(3)
O4 0.014(4) 0.030(4) 0.030(4) 0.000(3) -0.006(3) -0.005(3)
O5 0.018(4) 0.026(4) 0.026(4) -0.003(3) -0.006(3) 0.000(3)
O6 0.029(4) 0.031(4) 0.020(4) -0.010(3) -0.004(3) -0.005(3)
O7 0.027(4) 0.031(4) 0.027(4) -0.013(3) -0.014(3) 0.005(3)
O8 0.015(4) 0.016(3) 0.019(4) -0.004(3) 0.003(3) 0.000(3)
N1 0.018(5) 0.015(4) 0.028(5) -0.002(4) -0.003(4) 0.002(3)
N2 0.024(5) 0.028(5) 0.026(5) 0.002(4) -0.007(4) -0.002(4)
N3 0.022(5) 0.023(5) 0.022(5) -0.004(4) -0.001(4) 0.005(4)
N4 0.020(5) 0.030(5) 0.034(5) 0.005(4) -0.010(4) -0.005(4)
N5 0.019(5) 0.021(5) 0.025(5) -0.004(4) -0.005(4) 0.007(4)
N6 0.024(5) 0.034(6) 0.024(5) 0.006(4) 0.002(4) -0.008(4)
C1 0.022(6) 0.015(5) 0.021(5) -0.004(4) 0.001(4) 0.002(4)
C2 0.020(5) 0.022(5) 0.022(5) -0.004(4) -0.003(4) -0.002(4)
C3 0.016(5) 0.025(6) 0.026(6) 0.005(5) 0.003(4) -0.005(4)
C4 0.021(6) 0.025(6) 0.031(6) -0.007(5) -0.008(5) 0.004(5)
C5 0.018(5) 0.013(5) 0.043(7) -0.001(5) -0.015(5) -0.002(4)
C6 0.015(5) 0.031(6) 0.036(7) -0.007(5) 0.000(5) -0.006(5)
C7 0.030(6) 0.033(7) 0.027(6) 0.001(5) -0.016(5) 0.008(5)
C8 0.038(7) 0.038(7) 0.026(6) -0.006(5) -0.020(5) 0.009(6)
C9 0.027(6) 0.032(6) 0.027(6) -0.002(5) -0.010(5) 0.008(5)
C10 0.016(6) 0.027(6) 0.037(7) -0.001(5) -0.003(5) 0.001(5)
C11 0.021(6) 0.020(5) 0.031(6) 0.000(5) 0.000(5) 0.005(4)
C12 0.032(7) 0.034(7) 0.028(6) -0.008(5) -0.014(5) 0.013(5)
C13 0.029(7) 0.052(8) 0.044(8) -0.017(6) -0.015(6) 0.015(6)
C14 0.033(7) 0.031(7) 0.046(8) -0.006(6) -0.005(6) 0.002(5)
C15 0.037(7) 0.019(6) 0.057(8) -0.018(6) -0.008(6) -0.001(5)
C16 0.016(6) 0.029(6) 0.060(8) -0.014(6) -0.006(5) -0.002(5)
C17 0.030(7) 0.030(7) 0.059(9) -0.018(6) -0.001(6) 0.009(5)
C18 0.020(6) 0.053(9) 0.066(10) -0.017(7) -0.004(6) 0.020(6)
C19 0.020(6) 0.023(6) 0.025(6) -0.006(4) -0.002(4) 0.004(4)
C20 0.018(5) 0.020(5) 0.021(5) -0.011(4) -0.006(4) 0.008(4)
C21 0.018(5) 0.018(5) 0.022(5) 0.001(4) -0.006(4) 0.003(4)
C22 0.019(5) 0.022(5) 0.022(5) -0.003(4) -0.004(4) -0.004(4)
C23 0.013(5) 0.021(5) 0.026(6) 0.002(4) -0.002(4) -0.002(4)
C24 0.018(5) 0.021(5) 0.028(6) -0.004(4) -0.008(4) 0.006(4)
C25 0.030(6) 0.030(6) 0.029(6) 0.003(5) -0.008(5) -0.001(5)
C26 0.033(7) 0.036(7) 0.020(6) 0.006(5) -0.010(5) -0.006(5)
C27 0.019(6) 0.031(6) 0.028(6) 0.008(5) -0.007(5) -0.004(5)
C28 0.023(6) 0.042(7) 0.020(6) 0.006(5) -0.004(5) -0.004(5)
C29 0.022(6) 0.023(6) 0.027(6) 0.005(5) 0.001(5) 0.004(5)
C30 0.042(8) 0.032(7) 0.047(8) -0.004(6) -0.010(6) 0.001(6)
C31 0.030(7) 0.041(8) 0.049(8) -0.005(6) -0.004(6) 0.001(6)
C32 0.035(7) 0.046(8) 0.029(6) 0.010(6) -0.005(5) -0.014(6)
C33 0.043(8) 0.042(8) 0.043(8) -0.003(6) -0.006(6) -0.018(6)
C34 0.031(7) 0.032(7) 0.048(8) -0.006(6) -0.010(6) 0.004(5)
C35 0.040(9) 0.074(12) 0.069(11) 0.006(9) 0.001(8) -0.026(8)
C36 0.043(10) 0.100(15) 0.088(14) -0.054(12) 0.004(9) -0.017(10)
C37 0.015(5) 0.016(5) 0.027(6) -0.002(4) -0.005(4) 0.008(4)
C38 0.019(5) 0.017(5) 0.022(5) -0.001(4) -0.008(4) -0.002(4)
C39 0.021(5) 0.024(6) 0.019(5) -0.006(4) -0.003(4) -0.005(4)
C40 0.028(6) 0.036(6) 0.010(5) -0.003(4) 0.001(4) -0.001(5)
C41 0.019(6) 0.040(7) 0.022(6) 0.004(5) 0.000(4) 0.003(5)
C42 0.025(6) 0.022(5) 0.016(5) -0.001(4) -0.005(4) 0.001(4)
C43 0.016(6) 0.032(6) 0.037(7) 0.000(5) -0.004(5) 0.001(5)
C44 0.024(6) 0.035(7) 0.034(7) 0.001(5) -0.016(5) 0.006(5)
C45 0.016(5) 0.028(6) 0.026(6) 0.005(5) 0.001(4) 0.005(4)
C46 0.030(7) 0.038(7) 0.024(6) -0.008(5) -0.002(5) 0.000(5)
C47 0.026(6) 0.040(7) 0.017(5) -0.002(5) -0.002(4) -0.001(5)
C48 0.045(8) 0.055(9) 0.025(6) 0.011(6) -0.009(6) -0.007(7)
C49 0.044(9) 0.064(10) 0.048(9) 0.017(7) -0.014(7) -0.018(7)
C50 0.038(8) 0.060(9) 0.024(6) -0.004(6) -0.005(5) -0.018(7)
C51 0.022(6) 0.059(9) 0.042(8) -0.020(7) 0.002(6) -0.002(6)
C52 0.028(6) 0.032(6) 0.019(5) -0.005(5) 0.005(5) -0.008(5)
C53 0.046(9) 0.077(12) 0.052(9) -0.008(8) 0.004(7) -0.041(8)
C54 0.028(8) 0.091(14) 0.115(17) -0.041(12) 0.001(9) -0.016(9)
C55 0.038(8) 0.057(9) 0.049(8) -0.015(7) -0.011(6) -0.016(7)
C56 0.039(7) 0.033(7) 0.029(6) -0.008(5) -0.012(5) -0.004(5)
C57 0.050(8) 0.038(7) 0.039(7) -0.010(6) -0.021(6) -0.013(6)
C58 0.031(6) 0.026(6) 0.032(6) -0.001(5) -0.014(5) -0.001(5)
C59 0.049(8) 0.051(8) 0.025(6) -0.004(6) -0.019(6) -0.004(6)
C60 0.052(9) 0.043(8) 0.073(11) -0.028(8) -0.019(8) 0.018(7)
C61 0.040(7) 0.037(7) 0.030(6) -0.016(5) -0.012(5) 0.014(6)
C62 0.051(8) 0.016(6) 0.047(8) -0.016(5) -0.014(6) -0.002(5)
C63 0.038(7) 0.027(6) 0.026(6) -0.010(5) -0.007(5) -0.001(5)
C64 0.039(8) 0.047(8) 0.051(8) -0.018(7) -0.017(6) -0.011(6)
N7 0.079(11) 0.108(14) 0.071(11) -0.033(10) -0.015(9) -0.041(10)
C65 0.054(9) 0.037(8) 0.052(9) -0.015(7) 0.010(7) -0.015(7)
C66 0.060(9) 0.040(8) 0.040(8) -0.005(6) -0.022(7) 0.001(7)
N8 0.110(13) 0.121(14) 0.177(17) -0.059(13) -0.063(13) -0.018(11)
C67 0.091(10) 0.082(10) 0.105(10) -0.031(8) -0.036(8) 0.007(8)
C68 0.100(14) 0.085(12) 0.101(13) -0.031(11) -0.029(11) 0.016(11)

loop_
_atom_type_symbol
_atom_type_description
_atom_type_scat_dispersion_real
_atom_type_scat_dispersion_imag
_atom_type_scat_source
C C 0.0033 0.0016 'International Tables Vol C Tables 4.2.6.8 and 6.1.1.4'
H H 0.0000 0.0000 'International Tables Vol C Tables 4.2.6.8 and 6.1.1.4'
Gd Gd -0.1653 3.9035 'International Tables Vol C Tables 4.2.6.8 and 6.1.1.4'
N N 0.0061 0.0033 'International Tables Vol C Tables 4.2.6.8 and 6.1.1.4'
O O 0.0106 0.0060 'International Tables Vol C Tables 4.2.6.8 and 6.1.1.4'

loop_
_geom_angle_atom_site_label_1
_geom_angle_atom_site_label_2
_geom_angle_atom_site_label_3
_geom_angle
_geom_angle_site_symmetry_1
_geom_angle_site_symmetry_3
Gd2 Gd1 Gd2 61.896(19) 2_556 .
O1 Gd1 Gd2 42.14(16) . 2_556
O1 Gd1 Gd2 101.20(16) . .
O1 Gd1 O2 68.1(2) . .
O1 Gd1 O3 134.5(2) . .
O1 Gd1 N1 64.7(3) . .
O1 Gd1 N3 108.7(3) . .
O2 Gd1 Gd2 69.92(17) . .
O2 Gd1 Gd2 42.28(16) . 2_556
O2 Gd1 O3 77.5(2) . .
O2 Gd1 N1 109.8(3) . .
O2 Gd1 N3 66.8(3) . .
O3 Gd1 Gd2 92.38(16) . 2_556
O3 Gd1 Gd2 37.13(16) . .
O3 Gd1 N1 159.2(3) . .
O3 Gd1 N3 82.4(3) . .
O4 Gd1 Gd2 98.48(19) . 2_556
O4 Gd1 Gd2 91.56(19) . .
O4 Gd1 O1 82.9(3) . .
O4 Gd1 O2 140.7(3) . .
O4 Gd1 O3 108.7(3) . .
O4 Gd1 O5 74.0(3) . .
O4 Gd1 N1 78.5(3) . .
O4 Gd1 N3 151.1(3) . .
O5 Gd1 Gd2 110.99(18) . .
O5 Gd1 Gd2 169.96(18) . 2_556
O5 Gd1 O1 140.4(2) . .
O5 Gd1 O2 144.5(2) . .
O5 Gd1 O3 84.0(2) . .
O5 Gd1 N1 79.2(3) . .
O5 Gd1 N3 81.0(3) . .
O8 Gd1 Gd2 41.10(16) . 2_556
O8 Gd1 Gd2 33.53(16) . .
O8 Gd1 O1 71.2(2) . .
O8 Gd1 O2 72.3(2) . .
O8 Gd1 O3 70.6(2) . .
O8 Gd1 O4 73.6(3) . .
O8 Gd1 O5 129.0(2) . .
O8 Gd1 N1 129.9(2) . .
O8 Gd1 N3 134.8(3) . .
N1 Gd1 Gd2 106.1(2) . 2_556
N1 Gd1 Gd2 163.45(19) . .
N3 Gd1 Gd2 111.0(2) . .
N3 Gd1 Gd2 107.8(2) . 2_556
N3 Gd1 N1 82.8(3) . .
Gd1 Gd2 Gd1 118.104(18) 2_556 .
Gd1 Gd2 Gd2 62.732(19) 2_556 2_556
Gd2 Gd2 Gd1 55.37(2) 2_556 .
O1 Gd2 Gd1 152.66(17) 2_556 .
O1 Gd2 Gd1 41.23(16) 2_556 2_556
O1 Gd2 Gd2 101.16(16) 2_556 2_556
O1 Gd2 O2 66.6(2) 2_556 2_556
O1 Gd2 N5 76.1(3) 2_556 .
O2 Gd2 Gd1 111.03(16) 2_556 .
O2 Gd2 Gd1 41.30(16) 2_556 2_556
O2 Gd2 Gd2 70.17(16) 2_556 2_556
O2 Gd2 N5 135.3(3) 2_556 .
O3 Gd2 Gd1 37.90(16) . .
O3 Gd2 Gd1 142.77(17) . 2_556
O3 Gd2 Gd2 87.00(16) . 2_556
O3 Gd2 O1 141.6(2) . 2_556
O3 Gd2 O2 148.5(2) . 2_556
O3 Gd2 N5 65.8(3) . .
O6 Gd2 Gd1 124.59(18) . 2_556
O6 Gd2 Gd1 76.5(2) . .
O6 Gd2 Gd2 107.11(19) . 2_556
O6 Gd2 O1 128.2(3) . 2_556
O6 Gd2 O2 83.3(2) . 2_556
O6 Gd2 O3 83.1(3) . .
O6 Gd2 O8 138.9(2) . 2_556
O6 Gd2 N5 140.9(3) . .
O7 Gd2 Gd1 122.35(18) . .
O7 Gd2 Gd1 119.54(18) . 2_556
O7 Gd2 Gd2 177.55(18) . 2_556
O7 Gd2 O1 81.3(2) . 2_556
O7 Gd2 O2 110.8(3) . 2_556
O7 Gd2 O3 91.2(3) . .
O7 Gd2 O6 71.0(3) . .
O7 Gd2 O8 141.8(2) . .
O7 Gd2 O8 147.5(2) . 2_556
O7 Gd2 N5 86.0(3) . .
O8 Gd2 Gd1 84.08(17) 2_556 .
O8 Gd2 Gd1 39.73(16) 2_556 2_556
O8 Gd2 Gd1 91.85(17) . 2_556
O8 Gd2 Gd1 33.49(16) . .
O8 Gd2 Gd2 34.79(16) 2_556 2_556
O8 Gd2 Gd2 35.89(17) . 2_556
O8 Gd2 O1 133.1(2) . 2_556
O8 Gd2 O1 69.3(2) 2_556 2_556
O8 Gd2 O2 70.3(2) 2_556 2_556
O8 Gd2 O2 77.6(2) . 2_556
O8 Gd2 O3 103.1(2) 2_556 .
O8 Gd2 O3 71.4(2) . .
O8 Gd2 O6 73.3(3) . .
O8 Gd2 O8 70.7(3) . 2_556
O8 Gd2 N5 114.9(3) . .
O8 Gd2 N5 74.1(3) 2_556 .
N5 Gd2 Gd1 94.1(2) . 2_556
N5 Gd2 Gd1 90.99(19) . .
N5 Gd2 Gd2 94.80(19) . 2_556
Gd1 O1 Gd2 96.6(2) . 2_556
C2 O1 Gd1 124.4(6) . .
C2 O1 Gd2 138.5(6) . 2_556
Gd1 O2 Gd2 96.4(2) . 2_556
C20 O2 Gd1 119.3(6) . .
C20 O2 Gd2 144.1(6) . 2_556
Gd2 O3 Gd1 105.0(2) . .
C38 O3 Gd1 125.5(6) . .
C38 O3 Gd2 119.2(6) . .
C56 O4 Gd1 135.9(8) . .
C58 O5 Gd1 135.0(7) . .
C63 O6 Gd2 136.6(8) . .
C61 O7 Gd2 135.7(8) . .
Gd1 O8 Gd2 113.0(3) . .
Gd1 O8 Gd2 99.2(2) . 2_556
Gd1 O8 H8 111.6 . .
Gd2 O8 Gd2 109.3(3) . 2_556
Gd2 O8 H8 111.6 . .
Gd2 O8 H8 111.6 2_556 .
C1 N1 Gd1 116.1(7) . .
C9 N1 Gd1 125.8(7) . .
C9 N1 C1 117.8(9) . .
C10 N2 C5 117.8(10) . .
C19 N3 Gd1 114.5(7) . .
C27 N3 Gd1 127.7(7) . .
C27 N3 C19 116.3(9) . .
C28 N4 C23 116.2(10) . .
C37 N5 Gd2 115.0(7) . .
C45 N5 Gd2 126.3(7) . .
C45 N5 C37 118.3(9) . .
C46 N6 C41 122.9(11) . .
N1 C1 C2 116.3(9) . .
N1 C1 C6 122.9(10) . .
C6 C1 C2 120.8(10) . .
O1 C2 C1 117.9(9) . .
O1 C2 C3 123.8(10) . .
C3 C2 C1 118.2(10) . .
C2 C3 H3 120.0 . .
C2 C3 C4 119.9(11) . .
C4 C3 H3 120.0 . .
C3 C4 H4 118.5 . .
C5 C4 C3 123.1(11) . .
C5 C4 H4 118.5 . .
N2 C5 C6 120.2(10) . .
C4 C5 N2 122.2(10) . .
C4 C5 C6 117.6(10) . .
C1 C6 C5 120.2(11) . .
C1 C6 C7 118.0(10) . .
C7 C6 C5 121.8(10) . .
C6 C7 H7 120.6 . .
C8 C7 C6 118.8(11) . .
C8 C7 H7 120.6 . .
C7 C8 H8A 120.1 . .
C7 C8 C9 119.9(11) . .
C9 C8 H8A 120.1 . .
N1 C9 C8 122.6(11) . .
N1 C9 H9 118.7 . .
C8 C9 H9 118.7 . .
N2 C10 H10 118.3 . .
N2 C10 C11 123.4(11) . .
C11 C10 H10 118.3 . .
C12 C11 C10 124.2(11) . .
C12 C11 C16 117.2(10) . .
C16 C11 C10 118.6(11) . .
C11 C12 H12 118.8 . .
C11 C12 C13 122.3(11) . .
C13 C12 H12 118.8 . .
C12 C13 H13 119.7 . .
C14 C13 C12 120.7(12) . .
C14 C13 H13 119.7 . .
C13 C14 C17 120.3(12) . .
C15 C14 C13 116.7(11) . .
C15 C14 C17 123.1(12) . .
C14 C15 H15 117.9 . .
C14 C15 C16 124.1(12) . .
C16 C15 H15 117.9 . .
C11 C16 H16 120.5 . .
C15 C16 C11 119.1(11) . .
C15 C16 H16 120.5 . .
C14 C17 H17A 109.7 . .
C14 C17 H17B 109.7 . .
C14 C17 C18 109.8(11) . .
H17A C17 H17B 108.2 . .
C18 C17 H17A 109.7 . .
C18 C17 H17B 109.7 . .
C17 C18 H18A 109.5 . .
C17 C18 H18B 109.5 . .
C17 C18 H18C 109.5 . .
H18A C18 H18B 109.5 . .
H18A C18 H18C 109.5 . .
H18B C18 H18C 109.5 . .
N3 C19 C20 115.3(9) . .
C24 C19 N3 122.5(10) . .
C24 C19 C20 122.1(10) . .
O2 C20 C19 119.5(9) . .
O2 C20 C21 124.2(9) . .
C21 C20 C19 116.2(9) . .
C20 C21 H21 119.3 . .
C20 C21 C22 121.4(10) . .
C22 C21 H21 119.3 . .
C21 C22 H22 118.7 . .
C23 C22 C21 122.7(10) . .
C23 C22 H22 118.7 . .
N4 C23 C24 120.0(10) . .
C22 C23 N4 122.9(10) . .
C22 C23 C24 117.0(9) . .
C19 C24 C23 120.4(10) . .
C19 C24 C25 117.7(10) . .
C23 C24 C25 121.8(10) . .
C24 C25 H25 120.4 . .
C26 C25 C24 119.1(11) . .
C26 C25 H25 120.4 . .
C25 C26 H26 120.6 . .
C25 C26 C27 118.8(11) . .
C27 C26 H26 120.6 . .
N3 C27 C26 125.5(11) . .
N3 C27 H27 117.3 . .
C26 C27 H27 117.3 . .
N4 C28 H28 117.8 . .
N4 C28 C29 124.5(11) . .
C29 C28 H28 117.8 . .
C30 C29 C28 122.7(11) . .
C30 C29 C34 119.0(11) . .
C34 C29 C28 118.3(11) . .
C29 C30 H30 118.9 . .
C31 C30 C29 122.1(13) . .
C31 C30 H30 118.9 . .
C30 C31 H31 120.0 . .
C30 C31 C32 119.9(13) . .
C32 C31 H31 120.0 . .
C31 C32 C33 118.2(12) . .
C31 C32 C35 121.3(13) . .
C33 C32 C35 120.4(13) . .
C32 C33 H33 119.5 . .
C32 C33 C34 121.0(13) . .
C34 C33 H33 119.5 . .
C29 C34 C33 119.6(12) . .
C29 C34 H34 120.2 . .
C33 C34 H34 120.2 . .
C32 C35 H35A 109.5 . .
C32 C35 H35B 109.5 . .
H35A C35 H35B 108.1 . .
C36 C35 C32 110.5(14) . .
C36 C35 H35A 109.5 . .
C36 C35 H35B 109.5 . .
C35 C36 H36A 109.5 . .
C35 C36 H36B 109.5 . .
C35 C36 H36C 109.5 . .
H36A C36 H36B 109.5 . .
H36A C36 H36C 109.5 . .
H36B C36 H36C 109.5 . .
N5 C37 C38 117.8(9) . .
N5 C37 C42 122.6(9) . .
C42 C37 C38 119.6(9) . .
O3 C38 C37 117.3(9) . .
O3 C38 C39 125.4(9) . .
C39 C38 C37 117.2(9) . .
C38 C39 H39 118.8 . .
C38 C39 C40 122.3(10) . .
C40 C39 H39 118.8 . .
C39 C40 H40 119.6 . .
C39 C40 C41 120.7(10) . .
C41 C40 H40 119.6 . .
C40 C41 N6 124.1(10) . .
C42 C41 N6 117.0(10) . .
C42 C41 C40 118.9(10) . .
C37 C42 C43 115.7(9) . .
C41 C42 C37 121.0(10) . .
C41 C42 C43 123.2(10) . .
C42 C43 H43 119.5 . .
C44 C43 C42 121.0(10) . .
C44 C43 H43 119.5 . .
C43 C44 H44 120.8 . .
C43 C44 C45 118.4(11) . .
C45 C44 H44 120.8 . .
N5 C45 C44 123.8(10) . .
N5 C45 H45 118.1 . .
C44 C45 H45 118.1 . .
N6 C46 H46 119.5 . .
N6 C46 C47 121.0(12) . .
C47 C46 H46 119.5 . .
C48 C47 C46 119.8(11) . .
C52 C47 C46 121.4(11) . .
C52 C47 C48 118.7(11) . .
C47 C48 H48 119.4 . .
C47 C48 C49 121.2(14) . .
C49 C48 H48 119.4 . .
C48 C49 H49 120.2 . .
C48 C49 C50 119.5(14) . .
C50 C49 H49 120.2 . .
C49 C50 C53 120.2(14) . .
C51 C50 C49 119.2(12) . .
C51 C50 C53 120.6(14) . .
C50 C51 H51 119.8 . .
C50 C51 C52 120.5(13) . .
C52 C51 H51 119.8 . .
C47 C52 C51 120.8(12) . .
C47 C52 H52 119.6 . .
C51 C52 H52 119.6 . .
C50 C53 H53A 109.0 . .
C50 C53 H53B 109.0 . .
H53A C53 H53B 107.8 . .
C54 C53 C50 112.8(13) . .
C54 C53 H53A 109.0 . .
C54 C53 H53B 109.0 . .
C53 C54 H54A 109.5 . .
C53 C54 H54B 109.5 . .
C53 C54 H54C 109.5 . .
H54A C54 H54B 109.5 . .
H54A C54 H54C 109.5 . .
H54B C54 H54C 109.5 . .
H55A C55 H55B 109.5 . .
H55A C55 H55C 109.5 . .
H55B C55 H55C 109.5 . .
C56 C55 H55A 109.5 . .
C56 C55 H55B 109.5 . .
C56 C55 H55C 109.5 . .
O4 C56 C55 116.7(11) . .
O4 C56 C57 125.4(11) . .
C57 C56 C55 117.9(11) . .
C56 C57 H57 118.3 . .
C56 C57 C58 123.3(11) . .
C58 C57 H57 118.3 . .
O5 C58 C57 126.1(11) . .
O5 C58 C59 116.5(11) . .
C57 C58 C59 117.3(11) . .
C58 C59 H59A 109.5 . .
C58 C59 H59B 109.5 . .
C58 C59 H59C 109.5 . .
H59A C59 H59B 109.5 . .
H59A C59 H59C 109.5 . .
H59B C59 H59C 109.5 . .
H60A C60 H60B 109.5 . .
H60A C60 H60C 109.5 . .
H60B C60 H60C 109.5 . .
C61 C60 H60A 109.5 . .
C61 C60 H60B 109.5 . .
C61 C60 H60C 109.5 . .
O7 C61 C60 117.0(12) . .
O7 C61 C62 123.4(11) . .
C62 C61 C60 119.6(12) . .
C61 C62 H62 117.8 . .
C63 C62 C61 124.4(11) . .
C63 C62 H62 117.8 . .
O6 C63 C62 123.9(11) . .
O6 C63 C64 116.5(11) . .
C62 C63 C64 119.6(11) . .
C63 C64 H64A 109.5 . .
C63 C64 H64B 109.5 . .
C63 C64 H64C 109.5 . .
H64A C64 H64B 109.5 . .
H64A C64 H64C 109.5 . .
H64B C64 H64C 109.5 . .
N7 C65 C66 179.0(19) . .
C65 C66 H66A 109.5 . .
C65 C66 H66B 109.5 . .
C65 C66 H66C 109.5 . .
H66A C66 H66B 109.5 . .
H66A C66 H66C 109.5 . .
H66B C66 H66C 109.5 . .
N8 C67 C68 172(3) . .
C67 C68 H68A 109.5 . .
C67 C68 H68B 109.5 . .
C67 C68 H68C 109.5 . .
H68A C68 H68B 109.5 . .
H68A C68 H68C 109.5 . .
H68B C68 H68C 109.5 . .

loop_
_geom_bond_atom_site_label_1
_geom_bond_atom_site_label_2
_geom_bond_distance
_geom_bond_site_symmetry_2
Gd1 Gd2 3.6075(10) 2_556
Gd1 Gd2 3.8969(10) .
Gd1 O1 2.394(7) .
Gd1 O2 2.396(7) .
Gd1 O3 2.478(7) .
Gd1 O4 2.339(7) .
Gd1 O5 2.340(7) .
Gd1 O8 2.336(7) .
Gd1 N1 2.603(9) .
Gd1 N3 2.517(9) .
Gd2 Gd2 3.8672(12) 2_556
Gd2 O1 2.437(7) 2_556
Gd2 O2 2.442(7) 2_556
Gd2 O3 2.435(7) .
Gd2 O6 2.368(7) .
Gd2 O7 2.330(7) .
Gd2 O8 2.402(7) 2_556
Gd2 O8 2.338(7) .
Gd2 N5 2.559(9) .
O1 C2 1.330(13) .
O2 C20 1.309(13) .
O3 C38 1.347(12) .
O4 C56 1.253(14) .
O5 C58 1.258(14) .
O6 C63 1.265(13) .
O7 C61 1.284(14) .
O8 H8 1.0000 .
N1 C1 1.372(13) .
N1 C9 1.316(14) .
N2 C5 1.420(14) .
N2 C10 1.262(15) .
N3 C19 1.403(14) .
N3 C27 1.326(14) .
N4 C23 1.404(13) .
N4 C28 1.246(15) .
N5 C37 1.362(14) .
N5 C45 1.322(14) .
N6 C41 1.432(14) .
N6 C46 1.245(15) .
C1 C2 1.448(15) .
C1 C6 1.394(16) .
C2 C3 1.389(15) .
C3 H3 0.9500 .
C3 C4 1.408(15) .
C4 H4 0.9500 .
C4 C5 1.385(16) .
C5 C6 1.434(16) .
C6 C7 1.412(16) .
C7 H7 0.9500 .
C7 C8 1.354(17) .
C8 H8A 0.9500 .
C8 C9 1.420(16) .
C9 H9 0.9500 .
C10 H10 0.9500 .
C10 C11 1.472(15) .
C11 C12 1.368(16) .
C11 C16 1.415(17) .
C12 H12 0.9500 .
C12 C13 1.400(17) .
C13 H13 0.9500 .
C13 C14 1.382(18) .
C14 C15 1.367(19) .
C14 C17 1.499(17) .
C15 H15 0.9500 .
C15 C16 1.380(17) .
C16 H16 0.9500 .
C17 H17A 0.9900 .
C17 H17B 0.9900 .
C17 C18 1.528(19) .
C18 H18A 0.9800 .
C18 H18B 0.9800 .
C18 H18C 0.9800 .
C19 C20 1.456(15) .
C19 C24 1.390(15) .
C20 C21 1.377(15) .
C21 H21 0.9500 .
C21 C22 1.415(14) .
C22 H22 0.9500 .
C22 C23 1.391(15) .
C23 C24 1.422(15) .
C24 C25 1.438(16) .
C25 H25 0.9500 .
C25 C26 1.371(17) .
C26 H26 0.9500 .
C26 C27 1.383(15) .
C27 H27 0.9500 .
C28 H28 0.9500 .
C28 C29 1.470(16) .
C29 C30 1.378(18) .
C29 C34 1.380(17) .
C30 H30 0.9500 .
C30 C31 1.378(19) .
C31 H31 0.9500 .
C31 C32 1.395(19) .
C32 C33 1.396(19) .
C32 C35 1.508(18) .
C33 H33 0.9500 .
C33 C34 1.406(18) .
C34 H34 0.9500 .
C35 H35A 0.9900 .
C35 H35B 0.9900 .
C35 C36 1.51(3) .
C36 H36A 0.9800 .
C36 H36B 0.9800 .
C36 H36C 0.9800 .
C37 C38 1.459(14) .
C37 C42 1.428(15) .
C38 C39 1.375(14) .
C39 H39 0.9500 .
C39 C40 1.407(15) .
C40 H40 0.9500 .
C40 C41 1.409(16) .
C41 C42 1.384(15) .
C42 C43 1.434(16) .
C43 H43 0.9500 .
C43 C44 1.352(16) .
C44 H44 0.9500 .
C44 C45 1.409(16) .
C45 H45 0.9500 .
C46 H46 0.9500 .
C46 C47 1.491(16) .
C47 C48 1.379(18) .
C47 C52 1.368(17) .
C48 H48 0.9500 .
C48 C49 1.393(19) .
C49 H49 0.9500 .
C49 C50 1.39(2) .
C50 C51 1.37(2) .
C50 C53 1.517(18) .
C51 H51 0.9500 .
C51 C52 1.398(17) .
C52 H52 0.9500 .
C53 H53A 0.9900 .
C53 H53B 0.9900 .
C53 C54 1.49(2) .
C54 H54A 0.9800 .
C54 H54B 0.9800 .
C54 H54C 0.9800 .
C55 H55A 0.9800 .
C55 H55B 0.9800 .
C55 H55C 0.9800 .
C55 C56 1.515(18) .
C56 C57 1.409(17) .
C57 H57 0.9500 .
C57 C58 1.415(18) .
C58 C59 1.501(16) .
C59 H59A 0.9800 .
C59 H59B 0.9800 .
C59 H59C 0.9800 .
C60 H60A 0.9800 .
C60 H60B 0.9800 .
C60 H60C 0.9800 .
C60 C61 1.495(18) .
C61 C62 1.391(18) .
C62 H62 0.9500 .
C62 C63 1.387(18) .
C63 C64 1.516(17) .
C64 H64A 0.9800 .
C64 H64B 0.9800 .
C64 H64C 0.9800 .
N7 C65 1.15(2) .
C65 C66 1.41(2) .
C66 H66A 0.9800 .
C66 H66B 0.9800 .
C66 H66C 0.9800 .
N8 C67 1.15(3) .
C67 C68 1.42(3) .
C68 H68A 0.9800 .
C68 H68B 0.9800 .
C68 H68C 0.9800 .

loop_
_geom_torsion_atom_site_label_1
_geom_torsion_atom_site_label_2
_geom_torsion_atom_site_label_3
_geom_torsion_atom_site_label_4
_geom_torsion
_geom_torsion_site_symmetry_1
Gd1 O1 C2 C1 -5.1(13) .
Gd1 O1 C2 C3 171.4(8) .
Gd1 O2 C20 C19 19.9(12) .
Gd1 O2 C20 C21 -162.4(8) .
Gd1 O3 C38 C37 118.3(8) .
Gd1 O3 C38 C39 -60.4(13) .
Gd1 O4 C56 C55 178.9(8) .
Gd1 O4 C56 C57 -2(2) .
Gd1 O5 C58 C57 -1.8(19) .
Gd1 O5 C58 C59 175.7(8) .
Gd1 N1 C1 C2 5.6(11) .
Gd1 N1 C1 C6 -174.9(8) .
Gd1 N1 C9 C8 174.5(9) .
Gd1 N3 C19 C20 -12.9(11) .
Gd1 N3 C19 C24 165.4(8) .
Gd1 N3 C27 C26 -165.1(9) .
Gd2 O1 C2 C1 165.9(7) 2_556
Gd2 O1 C2 C3 -17.6(16) 2_556
Gd2 O2 C20 C19 -166.8(7) 2_556
Gd2 O2 C20 C21 10.8(17) 2_556
Gd2 O3 C38 C37 -21.5(11) .
Gd2 O3 C38 C39 159.8(8) .
Gd2 O6 C63 C62 -4.3(19) .
Gd2 O6 C63 C64 177.2(8) .
Gd2 O7 C61 C60 -154.5(10) .
Gd2 O7 C61 C62 24.1(18) .
Gd2 N5 C37 C38 12.3(11) .
Gd2 N5 C37 C42 -169.8(8) .
Gd2 N5 C45 C44 172.1(8) .
O1 C2 C3 C4 178.7(10) .
O2 C20 C21 C22 -177.2(9) .
O3 C38 C39 C40 174.1(10) .
O4 C56 C57 C58 6(2) .
O7 C61 C62 C63 1(2) .
N1 C1 C2 O1 -0.9(14) .
N1 C1 C2 C3 -177.6(9) .
N1 C1 C6 C5 -178.0(9) .
N1 C1 C6 C7 1.3(16) .
N2 C5 C6 C1 178.7(9) .
N2 C5 C6 C7 -0.4(16) .
N2 C10 C11 C12 2.5(18) .
N2 C10 C11 C16 -176.7(11) .
N3 C19 C20 O2 -3.6(14) .
N3 C19 C20 C21 178.5(9) .
N3 C19 C24 C23 178.7(9) .
N3 C19 C24 C25 3.3(16) .
N4 C23 C24 C19 -178.1(10) .
N4 C23 C24 C25 -2.9(16) .
N4 C28 C29 C30 -7.6(19) .
N4 C28 C29 C34 172.8(12) .
N5 C37 C38 O3 5.1(14) .
N5 C37 C38 C39 -176.1(9) .
N5 C37 C42 C41 177.9(10) .
N5 C37 C42 C43 -4.1(15) .
N6 C41 C42 C37 -177.6(10) .
N6 C41 C42 C43 4.5(17) .
N6 C46 C47 C48 -176.3(12) .
N6 C46 C47 C52 -0.8(18) .
C1 N1 C9 C8 0.5(17) .
C1 C2 C3 C4 -4.8(15) .
C1 C6 C7 C8 -2.3(17) .
C2 C1 C6 C5 1.5(16) .
C2 C1 C6 C7 -179.3(10) .
C2 C3 C4 C5 2.4(17) .
C3 C4 C5 N2 179.3(10) .
C3 C4 C5 C6 2.0(16) .
C4 C5 C6 C1 -3.9(15) .
C4 C5 C6 C7 176.9(11) .
C5 N2 C10 C11 -175.1(10) .
C5 C6 C7 C8 176.9(11) .
C6 C1 C2 O1 179.6(9) .
C6 C1 C2 C3 2.9(15) .
C6 C7 C8 C9 2.5(18) .
C7 C8 C9 N1 -1.6(19) .
C9 N1 C1 C2 -179.8(10) .
C9 N1 C1 C6 -0.3(15) .
C10 N2 C5 C4 41.1(15) .
C10 N2 C5 C6 -141.6(11) .
C10 C11 C12 C13 179.7(12) .
C10 C11 C16 C15 -179.2(11) .
C11 C12 C13 C14 0(2) .
C12 C11 C16 C15 1.5(18) .
C12 C13 C14 C15 1(2) .
C12 C13 C14 C17 -177.4(12) .
C13 C14 C15 C16 0(2) .
C13 C14 C17 C18 84.1(16) .
C14 C15 C16 C11 -1(2) .
C15 C14 C17 C18 -94.1(16) .
C16 C11 C12 C13 -1.1(18) .
C17 C14 C15 C16 177.8(13) .
C19 N3 C27 C26 0.0(17) .
C19 C20 C21 C22 0.5(15) .
C19 C24 C25 C26 -3.2(16) .
C20 C19 C24 C23 -3.1(16) .
C20 C19 C24 C25 -178.5(10) .
C20 C21 C22 C23 1.7(16) .
C21 C22 C23 N4 178.9(10) .
C21 C22 C23 C24 -4.5(16) .
C22 C23 C24 C19 5.1(15) .
C22 C23 C24 C25 -179.7(10) .
C23 N4 C28 C29 171.6(10) .
C23 C24 C25 C26 -178.6(11) .
C24 C19 C20 O2 178.1(9) .
C24 C19 C20 C21 0.2(15) .
C24 C25 C26 C27 1.6(18) .
C25 C26 C27 N3 0.0(19) .
C27 N3 C19 C20 -180.0(9) .
C27 N3 C19 C24 -1.7(15) .
C28 N4 C23 C22 -48.9(15) .
C28 N4 C23 C24 134.5(11) .
C28 C29 C30 C31 -175.2(12) .
C28 C29 C34 C33 176.4(12) .
C29 C30 C31 C32 -2(2) .
C30 C29 C34 C33 -3.2(19) .
C30 C31 C32 C33 -2(2) .
C30 C31 C32 C35 177.8(14) .
C31 C32 C33 C34 3(2) .
C31 C32 C35 C36 -82.1(18) .
C32 C33 C34 C29 0(2) .
C33 C32 C35 C36 97.4(18) .
C34 C29 C30 C31 4(2) .
C35 C32 C33 C34 -176.6(14) .
C37 N5 C45 C44 -0.6(16) .
C37 C38 C39 C40 -4.6(16) .
C37 C42 C43 C44 1.5(16) .
C38 C37 C42 C41 -4.2(16) .
C38 C37 C42 C43 173.8(9) .
C38 C39 C40 C41 1.4(17) .
C39 C40 C41 N6 179.0(11) .
C39 C40 C41 C42 0.6(17) .
C40 C41 C42 C37 0.9(17) .
C40 C41 C42 C43 -177.0(11) .
C41 N6 C46 C47 176.4(11) .
C41 C42 C43 C44 179.4(11) .
C42 C37 C38 O3 -172.8(9) .
C42 C37 C38 C39 5.9(15) .
C42 C43 C44 C45 1.3(17) .
C43 C44 C45 N5 -1.9(18) .
C45 N5 C37 C38 -174.2(9) .
C45 N5 C37 C42 3.7(15) .
C46 N6 C41 C40 42.9(18) .
C46 N6 C41 C42 -138.6(12) .
C46 C47 C48 C49 175.2(13) .
C46 C47 C52 C51 -176.2(11) .
C47 C48 C49 C50 0(2) .
C48 C47 C52 C51 -0.6(18) .
C48 C49 C50 C51 2(2) .
C48 C49 C50 C53 -179.8(14) .
C49 C50 C51 C52 -3(2) .
C49 C50 C53 C54 100(2) .
C50 C51 C52 C47 2.3(19) .
C51 C50 C53 C54 -82(2) .
C52 C47 C48 C49 0(2) .
C53 C50 C51 C52 178.7(12) .
C55 C56 C57 C58 -174.6(13) .
C56 C57 C58 O5 -4(2) .
C56 C57 C58 C59 178.2(12) .
C60 C61 C62 C63 179.3(13) .
C61 C62 C63 O6 -10(2) .
C61 C62 C63 C64 168.5(13) .
